data_4116962
loop_
_publ_author_name
'Marco Crisma'
'Giovanni Valle'
'Fernando Formaggio'
'Claudio Toniolo'
'Alessandro Bagno'

_publ_section_title
;
 Reactive Intermediates in Peptide Synthesis: First Crystal Structures and
 ab Initio Calculations of 2-Alkoxy-5(4H)-oxazolones from
 Urethane-Protected Amino Acids
;
_journal_name_full 'Journal of the American Chemical Society'
_journal_page_first 4136
_journal_page_last 4142
_journal_paper_doi 10.1021/ja9637863
_journal_volume 119
_journal_year 1997
_chemical_compound_source
;                                                                               
 Crystallization from ethyl acetate by slow evaporation                         
;
_chemical_formula_sum 'C18 H23 N2 O4'
_chemical_formula_weight 331.39
_chemical_name_common
;                                                                               
 5(4H)-oxazolone from Z-TOAC-OH                                                 
;
_chemical_name_systematic ?
_space_group_IT_number 14
_symmetry_cell_setting monoclinic
_symmetry_Int_Tables_number 14
_symmetry_space_group_name_Hall '-P 2yn'
_symmetry_space_group_name_H-M 'P 1 21/n 1'
_audit_creation_method PARSTINT
_cell_angle_alpha 90.
_cell_angle_beta 103.0(2)
_cell_angle_gamma 90.
_cell_formula_units_Z 4
_cell_length_a 11.868(2)
_cell_length_b 12.290(2)
_cell_length_c 12.866(2)
_cell_measurement_reflns_used 25
_cell_measurement_temperature 293(2)
_cell_measurement_theta_max 12
_cell_measurement_theta_min 7
_cell_volume 1828.5(16)
_computing_publication_material 'PARST 83'
_computing_structure_refinement 'SHELX 76'
_computing_structure_solution 'SHELXS 86'
_diffrn_ambient_temperature 293(2)
_diffrn_measurement_device 'Philips PW1100 diffractometer'
_diffrn_measurement_method '\q-2\q scan'
_diffrn_radiation_monochromator graphite
_diffrn_radiation_source 'fine-focus sealed tube'
_diffrn_radiation_type MoK\a
_diffrn_radiation_wavelength 0.71070
_diffrn_reflns_av_R_equivalents 0.007
_diffrn_reflns_limit_h_max 15
_diffrn_reflns_limit_h_min -15
_diffrn_reflns_limit_k_max 16
_diffrn_reflns_limit_k_min 0
_diffrn_reflns_limit_l_max 16
_diffrn_reflns_limit_l_min 0
_diffrn_reflns_number 4595
_diffrn_reflns_theta_max 28
_diffrn_reflns_theta_min 2
_diffrn_standards_interval_count 100
_diffrn_standards_number 3
_exptl_absorpt_coefficient_mu 0.0799
_exptl_crystal_colour orange
_exptl_crystal_density_diffrn 1.2038
_exptl_crystal_description
;                                                                               
 prism                                                                          
;
_exptl_crystal_F_000 708.00
_exptl_crystal_size_max 0.6
_exptl_crystal_size_mid 0.4
_exptl_crystal_size_min 0.4
_refine_diff_density_max 0.25
_refine_diff_density_min -0.26
_refine_ls_goodness_of_fit_obs 0.689
_refine_ls_hydrogen_treatment refall
_refine_ls_matrix_type fullcycle
_refine_ls_number_parameters 297
_refine_ls_number_reflns 2169
_refine_ls_number_restraints 0
_refine_ls_R_factor_obs 0.056
_refine_ls_shift/esd_max 0.69
_refine_ls_structure_factor_coef F
_refine_ls_weighting_details 'w = 1/[\s^2(F)+0.0016(F^2)]'
_refine_ls_weighting_scheme calc
_refine_ls_wR_factor_obs 0.062
_reflns_number_observed 2169
_reflns_number_total 4366
_reflns_observed_criterion >4sigma(F)
_cod_data_source_file ja9637863_1.cif
_cod_data_source_block Ia
_cod_depositor_comments
;
The following automatic conversions were performed:

'_refine_ls_weighting_scheme' value '1/[\s^2(F)+0.0016(F^2)]' was
changed to 'calc'. New tag '_refine_ls_weighting_details' was
created. The value of the new tag was set to 'w =
1/[\s^2(F)+0.0016(F^2)]'.

Automatic conversion script
Id: cif_fix_values 3143 2015-03-26 13:38:13Z robertas 
;
_cod_original_cell_volume 1829(2)
_cod_database_code 4116962

loop_
_symmetry_equiv_pos_as_xyz
'x, y, z'
'x+1/2, -y+1/2, z+1/2'
'-x, -y, -z'
'-x+1/2, y+1/2, -z+1/2'

loop_
_atom_site_aniso_label
_atom_site_aniso_U_11
_atom_site_aniso_U_22
_atom_site_aniso_U_33
_atom_site_aniso_U_12
_atom_site_aniso_U_13
_atom_site_aniso_U_23
O1 0.0504(9) 0.056(1) 0.055(1) 0.0127(7) 0.0016(7) -0.0101(8)
O2 0.057(1) 0.0452(9) 0.0518(9) 0.0048(7) 0.0007(7) -0.0090(8)
O3 0.058(1) 0.060(1) 0.074(1) -0.0077(9) -0.0079(9) -0.019(1)
O4 0.074(1) 0.0401(9) 0.090(1) 0.0048(8) 0.021(1) -0.0073(9)
N1 0.0412(9) 0.044(1) 0.058(1) 0.0033(7) 0.0004(8) -0.0047(9)
N2 0.044(1) 0.036(1) 0.065(1) 0.0003(7) 0.0036(9) -0.0007(9)
C1 0.067(2) 0.069(2) 0.113(3) 0.008(1) -0.019(2) 0.015(2)
C2 0.046(1) 0.095(2) 0.126(3) 0.002(2) 0.006(2) 0.018(2)
C3 0.050(1) 0.074(2) 0.097(2) -0.002(1) 0.013(1) 0.019(2)
C4 0.045(1) 0.051(1) 0.052(1) -0.0005(9) 0.005(1) -0.001(1)
C5 0.054(1) 0.069(2) 0.088(2) -0.009(1) 0.015(1) 0.018(2)
C6 0.084(2) 0.066(2) 0.090(2) -0.008(2) 0.006(2) 0.023(2)
C7 0.055(1) 0.055(1) 0.079(2) 0.010(1) -0.004(1) -0.013(1)
C8 0.046(1) 0.045(1) 0.048(1) 0.0054(9) 0.0026(9) -0.002(1)
C9 0.057(1) 0.043(1) 0.056(1) 0.002(1) 0.003(1) -0.002(1)
C10 0.043(1) 0.041(1) 0.049(1) 0.0005(9) -0.0040(9) -0.005(1)
C11 0.047(1) 0.039(1) 0.062(1) 0.0019(9) 0.004(1) -0.000(1)
C12 0.042(1) 0.043(1) 0.055(1) 0.0029(9) 0.003(1) -0.000(1)
C13 0.071(2) 0.058(2) 0.080(2) -0.001(1) 0.025(2) -0.004(2)
C14 0.061(2) 0.066(2) 0.055(2) 0.006(1) -0.009(1) -0.013(1)
C15 0.047(1) 0.041(1) 0.064(2) 0.003(1) -0.001(1) 0.004(1)
C16 0.065(2) 0.054(2) 0.089(2) -0.012(1) 0.024(2) 0.002(2)
C17 0.094(3) 0.065(2) 0.081(3) 0.022(2) -0.010(2) 0.021(2)
C18 0.051(1) 0.049(1) 0.051(1) 0.003(1) -0.002(1) 0.002(1)

loop_
_atom_site_label
_atom_site_fract_x
_atom_site_fract_y
_atom_site_fract_z
_atom_site_U_iso_or_equiv
_atom_site_thermal_displace_type
_atom_site_calc_attached_atom
_atom_site_type_symbol
O1 -0.0096(1) 0.5340(1) 0.8778(1) 0.0556(6) aniso . O
O2 0.1704(1) 0.5743(1) 0.9620(1) 0.0533(5) aniso . O
O3 0.3644(2) 0.5763(2) 1.0211(2) 0.0669(6) aniso . O
O4 0.3595(2) 0.1319(1) 0.7913(2) 0.0702(7) aniso . O
N1 0.1402(2) 0.4116(2) 0.8757(2) 0.0498(6) aniso . n
N2 0.3451(2) 0.2237(2) 0.8350(2) 0.0502(6) aniso . n
C1 -0.3633(1) 0.6610(2) 0.6242(2) 0.087(1) aniso . C
C2 -0.3868(1) 0.5751(2) 0.6870(2) 0.092(1) aniso . C
C3 -0.2965(1) 0.5123(2) 0.7453(2) 0.076(1) aniso . C
C4 -0.1826(1) 0.5352(2) 0.7407(2) 0.0509(8) aniso . C
C5 -0.1590(1) 0.6211(2) 0.6778(2) 0.072(1) aniso . C
C6 -0.2494(1) 0.6839(2) 0.6196(2) 0.083(1) aniso . C
C7 -0.0865(2) 0.4653(2) 0.7994(3) 0.066(1) aniso . C
C8 0.0982(2) 0.4989(2) 0.9016(2) 0.0482(7) aniso . C
C9 0.2797(2) 0.5299(2) 0.9735(2) 0.0541(8) aniso . C
C10 0.2658(2) 0.4209(2) 0.9156(2) 0.0462(7) aniso . C
C11 0.3298(2) 0.4249(2) 0.8254(2) 0.0507(7) aniso . C
C12 0.3253(2) 0.3195(2) 0.7618(2) 0.0481(7) aniso . C
C13 0.4231(3) 0.3214(3) 0.7014(3) 0.072(1) aniso . C
C14 0.2088(3) 0.3050(3) 0.6820(3) 0.063(1) aniso . C
C15 0.3166(2) 0.2169(2) 0.9408(2) 0.0527(7) aniso . C
C16 0.1983(3) 0.1616(3) 0.9289(4) 0.071(1) aniso . C
C17 0.4085(4) 0.1470(3) 1.0124(4) 0.083(2) aniso . C
C18 0.3189(3) 0.3304(2) 0.9928(2) 0.0523(9) aniso . C
H1C1 -0.426(5) 0.699(5) 0.574(4) 0.20(2) iso C1 H
H1C2 -0.482(3) 0.546(3) 0.696(3) 0.13(1) iso C2 H
H1C3 -0.309(3) 0.445(3) 0.789(3) 0.10(1) iso C3 H
H1C5 -0.066(4) 0.632(3) 0.685(3) 0.12(1) iso C5 H
H1C6 -0.228(3) 0.752(3) 0.573(3) 0.09(1) iso C6 H
H1C7 -0.030(3) 0.440(3) 0.740(3) 0.12(1) iso C7 H
H2C7 -0.105(3) 0.405(3) 0.845(2) 0.079(9) iso C7 H
H111 0.299(2) 0.483(2) 0.775(2) 0.039(6) iso C11 H
H211 0.419(3) 0.443(2) 0.868(2) 0.065(8) iso C11 H
H113 0.490(3) 0.321(3) 0.747(3) 0.07(1) iso C13 H
H213 0.430(3) 0.248(3) 0.665(3) 0.077(9) iso C13 H
H313 0.416(4) 0.381(4) 0.659(3) 0.10(1) iso C13 H
H114 0.202(3) 0.247(3) 0.632(3) 0.068(9) iso C14 H
H214 0.137(3) 0.299(3) 0.720(3) 0.08(1) iso C14 H
H314 0.200(3) 0.365(3) 0.623(3) 0.08(1) iso C14 H
H116 0.203(2) 0.087(3) 0.891(2) 0.059(7) iso C16 H
H216 0.131(4) 0.200(4) 0.890(3) 0.10(1) iso C16 H
H316 0.191(3) 0.145(3) 0.997(3) 0.10(1) iso C16 H
H117 0.402(4) 0.071(4) 0.986(3) 0.11(1) iso C17 H
H217 0.385(3) 0.138(3) 1.086(3) 0.09(1) iso C17 H
H317 0.477(4) 0.182(4) 1.014(4) 0.11(2) iso C17 H
H118 0.281(2) 0.322(2) 1.048(2) 0.040(6) iso C18 H
H218 0.397(2) 0.350(2) 1.023(2) 0.035(6) iso C18 H

loop_
_atom_type_symbol
_atom_type_description
_atom_type_scat_dispersion_real
_atom_type_scat_dispersion_imag
_atom_type_scat_source
O Oxygen 0.0080 0.0060 'IT.4  Tab.2.2A 2.3.1'
N Nitrogen 0.0040 0.0030 'IT.4  Tab.2.2A 2.3.1'
C Carbon 0.0020 0.0020 'IT.4  Tab.2.2A 2.3.1'
H Hydrogen 0.0000 0.0000 'IT.4  Tab.2.2C      '

loop_
_geom_angle_atom_site_label_1
_geom_angle_atom_site_label_2
_geom_angle_atom_site_label_3
_geom_angle
C7 O1 C8 113.2(2)
C8 O2 C9 104.1(2)
C8 N1 C10 105.8(2)
O4 N2 C15 115.7(2)
O4 N2 C12 115.6(2)
C12 N2 C15 126.1(2)
C2 C1 C6 120.0(3)
C1 C2 C3 120.0(4)
C2 C3 C4 120.0(2)
C3 C4 C7 120.0(3)
C3 C4 C5 120.0(4)
C5 C4 C7 120.0(4)
C4 C5 C6 120.0(4)
C1 C6 C5 120.0(3)
O1 C7 C4 107.7(2)
O2 C8 N1 119.3(4)
O1 C8 N1 129.6(3)
O1 C8 O2 111.0(3)
O2 C9 O3 121.7(3)
O3 C9 C10 130.9(4)
O2 C9 C10 107.4(4)
N1 C10 C9 103.2(3)
C9 C10 C18 109.7(2)
C9 C10 C11 109.0(2)
N1 C10 C18 114.1(3)
N1 C10 C11 112.2(3)
C11 C10 C18 108.4(3)
C10 C11 C12 114.7(3)
N2 C12 C11 110.5(2)
C11 C12 C14 112.0(3)
C11 C12 C13 108.6(3)
N2 C12 C14 108.7(3)
N2 C12 C13 107.5(3)
C13 C12 C14 109.4(3)
N2 C15 C18 111.3(2)
N2 C15 C17 107.9(3)
N2 C15 C16 109.1(3)
C17 C15 C18 107.9(3)
C16 C15 C18 111.7(4)
C16 C15 C17 109.0(3)
C10 C18 C15 114.2(2)

loop_
_geom_bond_atom_site_label_1
_geom_bond_atom_site_label_2
_geom_bond_distance
O1 C7 1.466(4)
O1 C8 1.318(3)
O2 C8 1.377(3)
O2 C9 1.385(3)
O3 C9 1.198(3)
O4 N2 1.288(3)
N1 C8 1.260(3)
N1 C10 1.468(3)
N2 C12 1.494(3)
N2 C15 1.477(4)
C1 C2 1.395(3)
C1 C6 1.395(3)
C2 C3 1.395(3)
C3 C4 1.395(3)
C4 C5 1.395(3)
C4 C7 1.491(4)
C5 C6 1.395(3)
C9 C10 1.524(3)
C10 C11 1.523(4)
C10 C18 1.529(4)
C11 C12 1.526(3)
C12 C13 1.536(5)
C12 C14 1.536(5)
C15 C16 1.536(4)
C15 C17 1.524(5)
C15 C18 1.545(4)

loop_
_geom_torsion_atom_site_label_1
_geom_torsion_atom_site_label_2
_geom_torsion_atom_site_label_3
_geom_torsion_atom_site_label_4
_geom_torsion
C7 O1 C8 O2 170.5(3)
C7 O1 C8 N1 -8.0(6)
C8 O1 C7 C4 -152.7(4)
C9 O2 C8 O1 -175.7(3)
C8 O2 C9 C10 -0.6(4)
C8 O2 C9 O3 178.7(4)
C9 O2 C8 N1 2.9(5)
C10 N1 C8 O2 -3.9(5)
C10 N1 C8 O1 174.5(4)
C8 N1 C10 C11 -114.3(4)
C8 N1 C10 C18 122.0(4)
C8 N1 C10 C9 3.0(4)
O4 N2 C15 C16 -64.7(5)
O4 N2 C15 C17 53.5(5)
O4 N2 C15 C18 171.7(4)
O4 N2 C12 C13 -52.1(5)
O4 N2 C12 C14 66.2(5)
O4 N2 C12 C11 -170.5(4)
C12 N2 C15 C16 96.2(5)
C12 N2 C15 C17 -145.5(4)
C12 N2 C15 C18 -27.4(5)
C15 N2 C12 C11 28.5(5)
C15 N2 C12 C14 -94.7(5)
C15 N2 C12 C13 146.9(4)
C2 C1 C6 C5 -0.0(6)
C6 C1 C2 C3 0.0(6)
C1 C2 C3 C4 -0.0(6)
C2 C3 C4 C5 0.0(6)
C2 C3 C4 C7 -177.5(4)
C3 C4 C7 O1 -118.6(4)
C5 C4 C7 O1 63.9(5)
C3 C4 C5 C6 -0.0(6)
C7 C4 C5 C6 177.5(4)
C4 C5 C6 C1 0.0(6)
O2 C9 C10 N1 -1.4(4)
O3 C9 C10 N1 179.4(5)
O3 C9 C10 C11 -61.2(6)
O2 C9 C10 C11 118.0(4)
O3 C9 C10 C18 57.4(6)
O2 C9 C10 C18 -123.4(4)
C9 C10 C18 C15 -176.3(3)
N1 C10 C18 C15 68.4(4)
C9 C10 C11 C12 178.7(3)
N1 C10 C11 C12 -67.6(4)
C11 C10 C18 C15 -57.4(4)
C18 C10 C11 C12 59.3(4)
C10 C11 C12 N2 -43.5(5)
C10 C11 C12 C13 -161.3(3)
C10 C11 C12 C14 77.7(4)
N2 C15 C18 C10 40.9(5)
C17 C15 C18 C10 159.1(4)
C16 C15 C18 C10 -81.2(4)
